data_7119293
loop_
_publ_author_name
'Gao, Guo-Lin'
'Yang, Chao'
'Xia, Wujiong'

_publ_section_title
;
 Selective C-H trifluoromethylation of benzimidazoles through photoredox
 catalysis.
;
_journal_issue 6
_journal_name_full 'Chemical communications (Cambridge, England)'
_journal_page_first 1041
_journal_page_last 1044
_journal_paper_doi 10.1039/c6cc08975e
_journal_volume 53
_journal_year 2017
_chemical_absolute_configuration unk
_chemical_formula_moiety 'C14 H9 F3 N2'
_chemical_formula_sum 'C14 H9 F3 N2'
_chemical_formula_weight 262.23
_space_group_crystal_system tetragonal
_space_group_IT_number 92
_space_group_name_Hall 'P 4abw 2nw'
_space_group_name_H-M_alt 'P 41 21 2'
_symmetry_space_group_name_Hall 'P 4abw 2nw'
_symmetry_space_group_name_H-M 'P 41 21 2'
_atom_sites_solution_hydrogens geom
_atom_sites_solution_primary direct
_audit_block_doi 10.5517/ccdc.csd.cc1mwlcg
_audit_creation_date 2016-04-28
_audit_creation_method
;
Olex2 1.2
(compiled 2016.02.19 svn.r3266 for OlexSys, GUI svn.r5155)
;
_audit_update_record
;
2016-11-10 deposited with the CCDC.
2016-12-12 downloaded from the CCDC.
;
_cell_angle_alpha 90
_cell_angle_beta 90
_cell_angle_gamma 90
_cell_formula_units_Z 8
_cell_length_a 11.5964(5)
_cell_length_b 11.5964(5)
_cell_length_c 17.7913(8)
_cell_measurement_reflns_used 1861
_cell_measurement_temperature 293(2)
_cell_measurement_theta_max 23.6070
_cell_measurement_theta_min 3.8480
_cell_volume 2392.51(18)
_computing_cell_refinement 'CrysAlisPro 1.171.38.41 (Rigaku OD, 2015)'
_computing_data_collection 'CrysAlisPro 1.171.38.41 (Rigaku OD, 2015)'
_computing_data_reduction 'CrysAlisPro 1.171.38.41 (Rigaku OD, 2015)'
_computing_molecular_graphics 'Olex2 (Dolomanov et al., 2009)'
_computing_publication_material 'Olex2 (Dolomanov et al., 2009)'
_computing_structure_refinement 'ShelXL (Sheldrick, 2015)'
_computing_structure_solution 'ShelXT (Sheldrick, 2015)'
_diffrn_ambient_temperature 293(2)
_diffrn_detector 'CCD plate'
_diffrn_detector_area_resol_mean 15.9737
_diffrn_detector_type Eos
_diffrn_measured_fraction_theta_full 0.998
_diffrn_measured_fraction_theta_max 0.998
_diffrn_measurement_details
;
List of Runs (angles in degrees, time in seconds):

  # Type    Start    End  Width  t~exp~   \w     \q     \k     \f   Frames
#--------------------------------------------------------------------------
  1  \w     63.00  94.00   1.00    4.50    --   18.81 178.00-180.00   31
  2  \w     -4.00  78.00   1.00    4.50    --   18.81  19.00-150.00   82
  3  \w    -36.00  -7.00   1.00    4.50    --  -19.74  37.00 -11.00   29
;
_diffrn_measurement_device 'four-circle diffractometer'
_diffrn_measurement_device_type 'SuperNova, Dual, Cu at zero, Eos'
_diffrn_measurement_method '\w scans'
_diffrn_orient_matrix_type 'CrysAlisPro convention (1999,Acta A55,543-557)'
_diffrn_orient_matrix_UB_11 0.0550206000
_diffrn_orient_matrix_UB_12 -0.0267263000
_diffrn_orient_matrix_UB_13 0.0005057000
_diffrn_orient_matrix_UB_21 -0.0233497000
_diffrn_orient_matrix_UB_22 -0.0488259000
_diffrn_orient_matrix_UB_23 -0.0185226000
_diffrn_orient_matrix_UB_31 0.0130556000
_diffrn_orient_matrix_UB_32 0.0252983000
_diffrn_orient_matrix_UB_33 -0.0353075000
_diffrn_radiation_monochromator mirror
_diffrn_radiation_probe x-ray
_diffrn_radiation_type MoK\a
_diffrn_radiation_wavelength 0.71073
_diffrn_reflns_av_R_equivalents 0.0449
_diffrn_reflns_av_unetI/netI 0.0498
_diffrn_reflns_Laue_measured_fraction_full 0.998
_diffrn_reflns_Laue_measured_fraction_max 0.998
_diffrn_reflns_limit_h_max 13
_diffrn_reflns_limit_h_min -8
_diffrn_reflns_limit_k_max 12
_diffrn_reflns_limit_k_min -9
_diffrn_reflns_limit_l_max 20
_diffrn_reflns_limit_l_min -21
_diffrn_reflns_number 5592
_diffrn_reflns_point_group_measured_fraction_full 0.999
_diffrn_reflns_point_group_measured_fraction_max 0.999
_diffrn_reflns_theta_full 25.332
_diffrn_reflns_theta_max 25.332
_diffrn_reflns_theta_min 2.886
_diffrn_source 'micro-focus sealed X-ray tube'
_diffrn_source_type 'SuperNova (Mo) X-ray Source'
_exptl_absorpt_coefficient_mu 0.120
_exptl_absorpt_correction_T_max 1.00000
_exptl_absorpt_correction_T_min 0.50209
_exptl_absorpt_correction_type multi-scan
_exptl_absorpt_process_details
;
CrysAlisPro 1.171.38.41 (Rigaku Oxford Diffraction, 2015)
Empirical absorption correction using spherical harmonics,
 implemented in SCALE3 ABSPACK scaling algorithm.
;
_exptl_crystal_colour colourless
_exptl_crystal_colour_primary colourless
_exptl_crystal_density_diffrn 1.456
_exptl_crystal_description block
_exptl_crystal_F_000 1072
_refine_diff_density_max 0.321
_refine_diff_density_min -0.218
_refine_diff_density_rms 0.058
_refine_ls_abs_structure_details
;
 Flack x determined using 480 quotients [(I+)-(I-)]/[(I+)+(I-)]
 (Parsons, Flack and Wagner, Acta Cryst. B69 (2013) 249-259).
;
_refine_ls_abs_structure_Flack -0.6(10)
_refine_ls_extinction_method none
_refine_ls_goodness_of_fit_ref 1.084
_refine_ls_hydrogen_treatment constr
_refine_ls_matrix_type full
_refine_ls_number_parameters 172
_refine_ls_number_reflns 2178
_refine_ls_number_restraints 0
_refine_ls_restrained_S_all 1.084
_refine_ls_R_factor_all 0.0832
_refine_ls_R_factor_gt 0.0618
_refine_ls_shift/su_max 0.000
_refine_ls_shift/su_mean 0.000
_refine_ls_structure_factor_coef Fsqd
_refine_ls_weighting_details 'w=1/[\s^2^(Fo^2^)+(0.0896P)^2^+0.6073P] where P=(Fo^2^+2Fc^2^)/3'
_refine_ls_weighting_scheme calc
_refine_ls_wR_factor_gt 0.1667
_refine_ls_wR_factor_ref 0.1864
_reflns_Friedel_coverage 0.659
_reflns_Friedel_fraction_full 1.000
_reflns_Friedel_fraction_max 1.000
_reflns_number_gt 1619
_reflns_number_total 2178
_reflns_threshold_expression 'I > 2\s(I)'
_cod_data_source_file c6cc08975e2.cif
_cod_data_source_block 160448
_cod_depositor_comments 'Adding full bibliography for 7119293--7119296.cif.'
_cod_original_cell_volume 2392.5(2)
_cod_database_code 7119293
_chemical_oxdiff_formula 'C H N O F'
_shelx_space_group_comment
;
The symmetry employed for this shelxl refinement is uniquely defined
by the following loop, which should always be used as a source of
symmetry information in preference to the above space-group names.
They are only intended as comments.
;
_reflns_odcompleteness_completeness 99.60
_reflns_odcompleteness_iscentric 1
_reflns_odcompleteness_theta 26.32
_olex2_refinement_description
;
1. Fixed Uiso
 At 1.2 times of:
  All C(H) groups, All N(H) groups
2.a Aromatic/amide H refined with riding coordinates:
 N2(H2), C1(H1), C2(H2A), C3(H3), C4(H4), C5(H5), C10(H10), C11(H11), C12(H12)
;
_shelx_shelxl_version_number 2014/7
_olex2_submission_special_instructions 'No special instructions were received'
_oxdiff_exptl_absorpt_empirical_details
;
Empirical correction (ABSPACK) includes:
- Absorption correction using spherical harmonics
- Frame scaling
;
_oxdiff_exptl_absorpt_empirical_full_max 1.617
_oxdiff_exptl_absorpt_empirical_full_min 0.737

loop_
_space_group_symop_operation_xyz
'x, y, z'
'-y+1/2, x+1/2, z+1/4'
'-x, -y, z+1/2'
'y+1/2, -x+1/2, z+3/4'
'x+1/2, -y+1/2, -z+3/4'
'-x+1/2, y+1/2, -z+1/4'
'y, x, -z'
'-y, -x, -z+1/2'

loop_
_atom_site_label
_atom_site_type_symbol
_atom_site_fract_x
_atom_site_fract_y
_atom_site_fract_z
_atom_site_U_iso_or_equiv
_atom_site_adp_type
_atom_site_occupancy
_atom_site_site_symmetry_order
_atom_site_calc_flag
_atom_site_refinement_flags_posn
F1 F 0.5774(4) 0.5049(5) 0.3288(2) 0.1099(17) Uani 1 1 d .
F2 F 0.6700(4) 0.6470(4) 0.3748(2) 0.0923(13) Uani 1 1 d .
F3 F 0.7607(4) 0.5064(4) 0.32749(18) 0.0882(13) Uani 1 1 d .
N1 N 0.8572(4) 0.5687(4) 0.4913(2) 0.0533(11) Uani 1 1 d .
N2 N 0.8586(4) 0.4765(4) 0.6011(2) 0.0581(12) Uani 1 1 d .
H2 H 0.8815 0.4555 0.6450 0.070 Uiso 1 1 calc R
C1 C 1.0412(6) 0.7233(5) 0.5454(3) 0.0628(16) Uani 1 1 d .
H1 H 0.9966 0.7496 0.5055 0.075 Uiso 1 1 calc R
C2 C 1.1334(6) 0.7871(6) 0.5695(3) 0.0676(17) Uani 1 1 d .
H2A H 1.1515 0.8559 0.5454 0.081 Uiso 1 1 calc R
C3 C 1.1982(5) 0.7513(6) 0.6280(3) 0.0696(17) Uani 1 1 d .
H3 H 1.2591 0.7966 0.6448 0.083 Uiso 1 1 calc R
C4 C 1.1748(5) 0.6484(6) 0.6626(4) 0.0715(18) Uani 1 1 d .
H4 H 1.2215 0.6228 0.7017 0.086 Uiso 1 1 calc R
C5 C 1.0810(5) 0.5819(6) 0.6394(3) 0.0649(16) Uani 1 1 d .
H5 H 1.0636 0.5129 0.6635 0.078 Uiso 1 1 calc R
C6 C 1.0143(5) 0.6205(5) 0.5798(3) 0.0509(13) Uani 1 1 d .
C7 C 0.9096(5) 0.5546(5) 0.5564(2) 0.0491(13) Uani 1 1 d .
C8 C 0.7624(4) 0.4954(5) 0.4957(3) 0.0508(12) Uani 1 1 d .
C9 C 0.7616(5) 0.4358(5) 0.5633(3) 0.0539(13) Uani 1 1 d .
C10 C 0.6780(6) 0.3585(5) 0.5835(3) 0.0668(16) Uani 1 1 d .
H10 H 0.6795 0.3207 0.6296 0.080 Uiso 1 1 calc R
C11 C 0.5923(6) 0.3397(6) 0.5324(4) 0.0682(16) Uani 1 1 d .
H11 H 0.5349 0.2867 0.5440 0.082 Uiso 1 1 calc R
C12 C 0.5874(5) 0.3958(5) 0.4646(3) 0.0611(15) Uani 1 1 d .
H12 H 0.5266 0.3806 0.4320 0.073 Uiso 1 1 calc R
C13 C 0.6722(5) 0.4753(5) 0.4436(3) 0.0557(14) Uani 1 1 d .
C14 C 0.6700(5) 0.5327(6) 0.3699(3) 0.0640(16) Uani 1 1 d .

loop_
_atom_site_aniso_label
_atom_site_aniso_U_11
_atom_site_aniso_U_22
_atom_site_aniso_U_33
_atom_site_aniso_U_23
_atom_site_aniso_U_13
_atom_site_aniso_U_12
F1 0.097(3) 0.156(5) 0.077(2) 0.027(3) -0.031(2) -0.035(3)
F2 0.114(3) 0.083(3) 0.080(2) 0.024(2) -0.004(2) 0.005(2)
F3 0.096(3) 0.120(3) 0.0483(17) 0.002(2) 0.0161(19) 0.000(2)
N1 0.058(3) 0.062(3) 0.039(2) 0.003(2) 0.007(2) 0.005(2)
N2 0.069(3) 0.068(3) 0.037(2) 0.010(2) 0.007(2) 0.003(2)
C1 0.079(4) 0.068(4) 0.042(3) -0.004(3) 0.005(3) 0.005(3)
C2 0.079(4) 0.072(4) 0.052(3) 0.002(3) 0.005(3) -0.002(3)
C3 0.056(4) 0.087(5) 0.065(3) -0.008(4) 0.004(3) -0.006(3)
C4 0.056(3) 0.099(5) 0.059(3) 0.008(4) -0.006(3) 0.005(3)
C5 0.070(4) 0.068(4) 0.057(3) 0.009(3) 0.008(3) 0.003(3)
C6 0.051(3) 0.063(3) 0.038(2) -0.004(2) 0.006(2) 0.006(2)
C7 0.059(3) 0.055(3) 0.033(2) 0.004(2) 0.011(2) 0.009(2)
C8 0.049(3) 0.053(3) 0.050(3) -0.004(2) 0.011(2) -0.001(2)
C9 0.054(3) 0.066(4) 0.041(2) 0.002(3) 0.008(3) 0.009(3)
C10 0.073(4) 0.065(4) 0.062(3) 0.014(3) 0.013(3) 0.006(3)
C11 0.064(4) 0.068(4) 0.073(4) -0.001(3) 0.010(3) -0.005(3)
C12 0.053(3) 0.073(4) 0.057(3) -0.003(3) 0.002(3) 0.001(3)
C13 0.066(4) 0.061(3) 0.040(3) 0.002(3) 0.010(3) 0.009(3)
C14 0.060(4) 0.085(5) 0.047(3) -0.001(3) -0.005(3) -0.006(3)

loop_
_atom_type_symbol
_atom_type_description
_atom_type_scat_dispersion_real
_atom_type_scat_dispersion_imag
_atom_type_scat_source
C C 0.0033 0.0016 'International Tables Vol C Tables 4.2.6.8 and 6.1.1.4'
H H 0.0000 0.0000 'International Tables Vol C Tables 4.2.6.8 and 6.1.1.4'
F F 0.0171 0.0103 'International Tables Vol C Tables 4.2.6.8 and 6.1.1.4'
N N 0.0061 0.0033 'International Tables Vol C Tables 4.2.6.8 and 6.1.1.4'

loop_
_geom_angle_atom_site_label_1
_geom_angle_atom_site_label_2
_geom_angle_atom_site_label_3
_geom_angle
C7 N1 C8 103.8(4)
C7 N2 H2 126.3
C7 N2 C9 107.3(4)
C9 N2 H2 126.3
C2 C1 H1 119.8
C2 C1 C6 120.4(6)
C6 C1 H1 119.8
C1 C2 H2A 119.6
C3 C2 C1 120.7(6)
C3 C2 H2A 119.6
C2 C3 H3 119.8
C2 C3 C4 120.3(6)
C4 C3 H3 119.8
C3 C4 H4 119.9
C3 C4 C5 120.2(6)
C5 C4 H4 119.9
C4 C5 H5 120.6
C6 C5 C4 118.9(6)
C6 C5 H5 120.6
C1 C6 C5 119.5(6)
C1 C6 C7 120.2(5)
C5 C6 C7 120.1(5)
N1 C7 N2 113.7(5)
N1 C7 C6 123.8(4)
N2 C7 C6 122.5(4)
N1 C8 C13 130.3(5)
C9 C8 N1 111.0(5)
C9 C8 C13 118.7(5)
C8 C9 N2 104.2(5)
C10 C9 N2 131.9(5)
C10 C9 C8 123.9(5)
C9 C10 H10 121.8
C11 C10 C9 116.5(6)
C11 C10 H10 121.8
C10 C11 H11 118.6
C10 C11 C12 122.7(6)
C12 C11 H11 118.6
C11 C12 H12 119.4
C11 C12 C13 121.2(6)
C13 C12 H12 119.4
C8 C13 C14 121.5(5)
C12 C13 C8 116.9(5)
C12 C13 C14 121.6(5)
F1 C14 C13 113.1(5)
F2 C14 F1 106.1(6)
F2 C14 F3 105.4(5)
F2 C14 C13 113.2(5)
F3 C14 F1 105.6(5)
F3 C14 C13 112.8(5)

loop_
_geom_bond_atom_site_label_1
_geom_bond_atom_site_label_2
_geom_bond_distance
F1 C14 1.339(7)
F2 C14 1.328(7)
F3 C14 1.331(7)
N1 C7 1.318(6)
N1 C8 1.393(7)
N2 H2 0.8600
N2 C7 1.344(6)
N2 C9 1.393(7)
C1 H1 0.9300
C1 C2 1.370(9)
C1 C6 1.376(8)
C2 H2A 0.9300
C2 C3 1.348(9)
C3 H3 0.9300
C3 C4 1.370(9)
C4 H4 0.9300
C4 C5 1.395(9)
C5 H5 0.9300
C5 C6 1.388(8)
C6 C7 1.494(8)
C8 C9 1.387(7)
C8 C13 1.416(8)
C9 C10 1.368(8)
C10 H10 0.9300
C10 C11 1.364(9)
C11 H11 0.9300
C11 C12 1.371(8)
C12 H12 0.9300
C12 C13 1.399(8)
C13 C14 1.471(9)

loop_
_geom_torsion_atom_site_label_1
_geom_torsion_atom_site_label_2
_geom_torsion_atom_site_label_3
_geom_torsion_atom_site_label_4
_geom_torsion
N1 C8 C9 N2 1.0(6)
N1 C8 C9 C10 179.4(5)
N1 C8 C13 C12 -179.6(5)
N1 C8 C13 C14 2.3(9)
N2 C9 C10 C11 178.8(6)
C1 C2 C3 C4 2.0(10)
C1 C6 C7 N1 20.2(8)
C1 C6 C7 N2 -158.4(5)
C2 C1 C6 C5 0.2(8)
C2 C1 C6 C7 176.3(5)
C2 C3 C4 C5 -2.3(10)
C3 C4 C5 C6 1.6(10)
C4 C5 C6 C1 -0.5(8)
C4 C5 C6 C7 -176.6(5)
C5 C6 C7 N1 -163.7(5)
C5 C6 C7 N2 17.7(8)
C6 C1 C2 C3 -0.9(9)
C7 N1 C8 C9 -1.7(6)
C7 N1 C8 C13 178.1(6)
C7 N2 C9 C8 0.1(6)
C7 N2 C9 C10 -178.1(6)
C8 N1 C7 N2 1.8(6)
C8 N1 C7 C6 -176.9(5)
C8 C9 C10 C11 0.8(9)
C8 C13 C14 F1 -179.0(5)
C8 C13 C14 F2 -58.3(7)
C8 C13 C14 F3 61.3(7)
C9 N2 C7 N1 -1.3(6)
C9 N2 C7 C6 177.4(5)
C9 C8 C13 C12 0.1(8)
C9 C8 C13 C14 -178.0(5)
C9 C10 C11 C12 -1.1(9)
C10 C11 C12 C13 0.9(10)
C11 C12 C13 C8 -0.3(8)
C11 C12 C13 C14 177.7(6)
C12 C13 C14 F1 3.1(9)
C12 C13 C14 F2 123.7(6)
C12 C13 C14 F3 -116.7(6)
C13 C8 C9 N2 -178.8(5)
C13 C8 C9 C10 -0.4(8)
